data_7040240
loop_
_publ_author_name
'W\"achtler, Erik'
'Gericke, Robert'
'Brendler, Erica'
'Gerke, Birgit'
'Langer, Thorsten'
'P\"ottgen, Rainer'
'Zhechkov, Lyuben'
'Heine, Thomas'
'Wagler, J\"org'

_publ_section_title
;
 Group 10-group 14 metal complexes [E-TM](IV): the role of the group 14
 site as an L, X and Z-type ligand.
;
_journal_issue 36
_journal_name_full 'Dalton transactions (Cambridge, England : 2003)'
_journal_page_first 14252
_journal_page_last 14264
_journal_paper_doi 10.1039/c6dt01621a
_journal_volume 45
_journal_year 2016
_chemical_formula_moiety 'C39 H31 N4 O P Pd S2 Sn'
_chemical_formula_sum 'C39 H31 N4 O P Pd S2 Sn'
_chemical_formula_weight 891.86
_chemical_name_systematic
;
 ?
;
_space_group_IT_number 61
_symmetry_cell_setting orthorhombic
_symmetry_space_group_name_Hall '-P 2ac 2ab'
_symmetry_space_group_name_H-M 'P b c a'
_atom_sites_solution_hydrogens geom
_atom_sites_solution_primary direct
_atom_sites_solution_secondary difmap
_audit_creation_method SHELXL-97
_audit_update_record
;
2016-08-04 deposited with the CCDC.
2016-08-08 downloaded from the CCDC.
;
_cell_angle_alpha 90.00
_cell_angle_beta 90.00
_cell_angle_gamma 90.00
_cell_formula_units_Z 8
_cell_length_a 13.2982(3)
_cell_length_b 16.9219(4)
_cell_length_c 32.2817(7)
_cell_measurement_reflns_used 85201
_cell_measurement_temperature 200(2)
_cell_measurement_theta_max 30.37
_cell_measurement_theta_min 2.32
_cell_volume 7264.4(3)
_computing_cell_refinement 'STOE X-AREA'
_computing_data_collection 'STOE X-AREA'
_computing_data_reduction 'STOE X-RED'
_computing_molecular_graphics 'ORTEP32 (Farugia)'
_computing_publication_material 'Ciftab (Sheldrick)'
_computing_structure_refinement 'SHELXL-97 (Sheldrick, 1997)'
_computing_structure_solution 'SHELXS-97 (Sheldrick, 1997)'
_diffrn_ambient_temperature 200(2)
_diffrn_measured_fraction_theta_full 0.999
_diffrn_measured_fraction_theta_max 0.999
_diffrn_measurement_device_type 'STOE IPDS 2T'
_diffrn_measurement_method 'omega scans'
_diffrn_radiation_monochromator graphite
_diffrn_radiation_source 'fine-focus sealed tube'
_diffrn_radiation_type MoK\a
_diffrn_radiation_wavelength 0.71073
_diffrn_reflns_av_R_equivalents 0.0439
_diffrn_reflns_av_sigmaI/netI 0.0180
_diffrn_reflns_limit_h_max 18
_diffrn_reflns_limit_h_min -18
_diffrn_reflns_limit_k_max 23
_diffrn_reflns_limit_k_min -23
_diffrn_reflns_limit_l_max 45
_diffrn_reflns_limit_l_min -45
_diffrn_reflns_number 97301
_diffrn_reflns_theta_full 30.00
_diffrn_reflns_theta_max 30.00
_diffrn_reflns_theta_min 2.41
_exptl_absorpt_coefficient_mu 1.379
_exptl_absorpt_correction_T_max 0.8766
_exptl_absorpt_correction_T_min 0.7029
_exptl_absorpt_correction_type integration
_exptl_absorpt_process_details xshape
_exptl_crystal_colour yellow
_exptl_crystal_density_diffrn 1.631
_exptl_crystal_density_method 'not measured'
_exptl_crystal_description piece
_exptl_crystal_F_000 3552
_exptl_crystal_size_max 0.25
_exptl_crystal_size_mid 0.18
_exptl_crystal_size_min 0.10
_refine_diff_density_max 0.416
_refine_diff_density_min -0.560
_refine_diff_density_rms 0.073
_refine_ls_extinction_method none
_refine_ls_goodness_of_fit_ref 1.050
_refine_ls_hydrogen_treatment constr
_refine_ls_matrix_type full
_refine_ls_number_parameters 442
_refine_ls_number_reflns 10588
_refine_ls_number_restraints 0
_refine_ls_restrained_S_all 1.050
_refine_ls_R_factor_all 0.0334
_refine_ls_R_factor_gt 0.0237
_refine_ls_shift/su_max 0.002
_refine_ls_shift/su_mean 0.000
_refine_ls_structure_factor_coef Fsqd
_refine_ls_weighting_details 'calc w=1/[\s^2^(Fo^2^)+(0.0181P)^2^+5.2979P] where P=(Fo^2^+2Fc^2^)/3'
_refine_ls_weighting_scheme calc
_refine_ls_wR_factor_gt 0.0476
_refine_ls_wR_factor_ref 0.0502
_reflns_number_gt 8897
_reflns_number_total 10588
_reflns_threshold_expression >2sigma(I)
_cod_data_source_file c6dt01621a2.cif
_cod_data_source_block 12
_cod_depositor_comments 'Adding full bibliography for 7040238--7040250.cif.'
_cod_database_code 7040240

loop_
_symmetry_equiv_pos_as_xyz
'x, y, z'
'-x+1/2, -y, z+1/2'
'x+1/2, -y+1/2, -z'
'-x, y+1/2, -z+1/2'
'-x, -y, -z'
'x-1/2, y, -z-1/2'
'-x-1/2, y-1/2, z'
'x, -y-1/2, z-1/2'

loop_
_atom_site_label
_atom_site_type_symbol
_atom_site_fract_x
_atom_site_fract_y
_atom_site_fract_z
_atom_site_U_iso_or_equiv
_atom_site_adp_type
_atom_site_occupancy
_atom_site_symmetry_multiplicity
_atom_site_calc_flag
_atom_site_refinement_flags
Sn1 Sn 0.109552(8) 0.063896(7) 0.189783(3) 0.02031(3) Uani 1 1 d .
Pd1 Pd -0.031889(9) 0.096730(8) 0.141113(4) 0.02117(3) Uani 1 1 d .
S1 S -0.07938(3) 0.19427(3) 0.187235(16) 0.03133(10) Uani 1 1 d .
S2 S 0.02472(4) -0.00308(3) 0.099080(14) 0.02918(9) Uani 1 1 d .
P1 P -0.14220(3) 0.14161(3) 0.088105(15) 0.02550(9) Uani 1 1 d .
N1 N 0.10720(11) 0.18562(9) 0.22214(5) 0.0238(3) Uani 1 1 d .
N2 N 0.14497(12) -0.05850(9) 0.16074(5) 0.0257(3) Uani 1 1 d .
N3 N 0.24291(11) 0.09712(9) 0.15257(5) 0.0268(3) Uani 1 1 d .
N4 N 0.24177(11) 0.04110(9) 0.22886(4) 0.0237(3) Uani 1 1 d .
O1 O 0.05074(9) 0.00756(8) 0.24345(4) 0.0281(3) Uani 1 1 d .
C1 C 0.01908(13) 0.22500(10) 0.21921(5) 0.0250(3) Uani 1 1 d .
C2 C 0.00491(16) 0.29560(11) 0.24166(6) 0.0325(4) Uani 1 1 d .
H2 H -0.0584 0.3216 0.2410 0.039 Uiso 1 1 calc R
C3 C 0.08234(17) 0.32690(12) 0.26450(7) 0.0369(4) Uani 1 1 d .
H3 H 0.0733 0.3750 0.2792 0.044 Uiso 1 1 calc R
C4 C 0.17431(16) 0.28755(12) 0.26597(6) 0.0332(4) Uani 1 1 d .
H4 H 0.2295 0.3090 0.2809 0.040 Uiso 1 1 calc R
C5 C 0.18321(14) 0.21693(11) 0.24525(6) 0.0287(4) Uani 1 1 d .
H5 H 0.2449 0.1888 0.2471 0.034 Uiso 1 1 calc R
C6 C 0.11414(13) -0.06541(10) 0.12116(6) 0.0250(3) Uani 1 1 d .
C7 C 0.15176(16) -0.12678(12) 0.09596(6) 0.0345(4) Uani 1 1 d .
H7 H 0.1331 -0.1298 0.0676 0.041 Uiso 1 1 calc R
C8 C 0.21529(17) -0.18198(12) 0.11263(7) 0.0407(5) Uani 1 1 d .
H8 H 0.2404 -0.2238 0.0959 0.049 Uiso 1 1 calc R
C9 C 0.24304(19) -0.17674(13) 0.15413(8) 0.0447(5) Uani 1 1 d .
H9 H 0.2855 -0.2153 0.1664 0.054 Uiso 1 1 calc R
C10 C 0.20722(17) -0.11408(12) 0.17672(7) 0.0372(5) Uani 1 1 d .
H10 H 0.2270 -0.1095 0.2049 0.045 Uiso 1 1 calc R
C11 C -0.25174(14) 0.19842(11) 0.10410(6) 0.0306(4) Uani 1 1 d .
C12 C -0.28338(17) 0.26621(13) 0.08299(7) 0.0416(5) Uani 1 1 d .
H12 H -0.2455 0.2857 0.0602 0.050 Uiso 1 1 calc R
C13 C -0.3703(2) 0.30496(16) 0.09546(9) 0.0553(7) Uani 1 1 d .
H13 H -0.3918 0.3510 0.0812 0.066 Uiso 1 1 calc R
C14 C -0.42568(19) 0.27698(17) 0.12844(9) 0.0575(8) Uani 1 1 d .
H14 H -0.4854 0.3036 0.1366 0.069 Uiso 1 1 calc R
C15 C -0.39488(17) 0.21036(16) 0.14977(8) 0.0472(6) Uani 1 1 d .
H15 H -0.4334 0.1912 0.1724 0.057 Uiso 1 1 calc R
C16 C -0.30726(15) 0.17155(13) 0.13789(7) 0.0358(4) Uani 1 1 d .
H16 H -0.2852 0.1265 0.1529 0.043 Uiso 1 1 calc R
C17 C -0.19554(15) 0.06576(12) 0.05393(6) 0.0300(4) Uani 1 1 d .
C18 C -0.29293(17) 0.03774(14) 0.06032(7) 0.0396(5) Uani 1 1 d .
H18 H -0.3344 0.0617 0.0807 0.048 Uiso 1 1 calc R
C19 C -0.3296(2) -0.02510(16) 0.03703(8) 0.0523(6) Uani 1 1 d .
H19 H -0.3959 -0.0440 0.0417 0.063 Uiso 1 1 calc R
C20 C -0.2701(2) -0.06026(16) 0.00707(8) 0.0546(7) Uani 1 1 d .
H20 H -0.2956 -0.1032 -0.0088 0.066 Uiso 1 1 calc R
C21 C -0.1739(2) -0.03299(15) 0.00020(7) 0.0499(6) Uani 1 1 d .
H21 H -0.1332 -0.0569 -0.0205 0.060 Uiso 1 1 calc R
C22 C -0.13618(18) 0.02947(13) 0.02351(7) 0.0387(5) Uani 1 1 d .
H22 H -0.0696 0.0477 0.0188 0.046 Uiso 1 1 calc R
C23 C -0.07277(16) 0.20852(13) 0.05398(7) 0.0361(4) Uani 1 1 d .
C24 C -0.0927(2) 0.21561(15) 0.01178(7) 0.0494(6) Uani 1 1 d .
H24 H -0.1447 0.1848 -0.0003 0.059 Uiso 1 1 calc R
C25 C -0.0378(3) 0.26702(17) -0.01266(9) 0.0663(9) Uani 1 1 d .
H25 H -0.0508 0.2703 -0.0415 0.080 Uiso 1 1 calc R
C26 C 0.0354(2) 0.3131(2) 0.00485(12) 0.0774(11) Uani 1 1 d .
H26 H 0.0736 0.3479 -0.0120 0.093 Uiso 1 1 calc R
C27 C 0.0540(2) 0.3093(2) 0.04693(13) 0.0861(12) Uani 1 1 d .
H27 H 0.1030 0.3429 0.0590 0.103 Uiso 1 1 calc R
C28 C 0.0008(2) 0.25595(18) 0.07172(10) 0.0631(8) Uani 1 1 d .
H28 H 0.0148 0.2522 0.1005 0.076 Uiso 1 1 calc R
C29 C 0.26150(16) 0.11037(12) 0.11212(6) 0.0343(4) Uani 1 1 d .
H29 H 0.2120 0.1237 0.0921 0.041 Uiso 1 1 calc R
C30 C 0.36419(17) 0.10175(15) 0.10388(8) 0.0456(5) Uani 1 1 d .
H30 H 0.3963 0.1082 0.0778 0.055 Uiso 1 1 calc R
C31 C 0.41019(16) 0.08194(15) 0.14100(8) 0.0428(5) Uani 1 1 d .
H31 H 0.4798 0.0724 0.1453 0.051 Uiso 1 1 calc R
C32 C 0.33394(13) 0.07865(12) 0.17100(6) 0.0303(4) Uani 1 1 d .
C33 C 0.33075(13) 0.05089(11) 0.21228(6) 0.0286(4) Uani 1 1 d .
H33 H 0.3905 0.0398 0.2273 0.034 Uiso 1 1 calc R
C34 C 0.22011(13) 0.00930(10) 0.26808(5) 0.0235(3) Uani 1 1 d .
C35 C 0.29021(14) -0.00657(11) 0.29918(6) 0.0281(4) Uani 1 1 d .
H35 H 0.3588 0.0072 0.2954 0.034 Uiso 1 1 calc R
C36 C 0.25952(16) -0.04256(12) 0.33571(6) 0.0338(4) Uani 1 1 d .
H36 H 0.3070 -0.0534 0.3570 0.041 Uiso 1 1 calc R
C37 C 0.15940(17) -0.06253(13) 0.34099(6) 0.0359(4) Uani 1 1 d .
H37 H 0.1390 -0.0884 0.3657 0.043 Uiso 1 1 calc R
C38 C 0.08787(15) -0.04540(12) 0.31070(6) 0.0314(4) Uani 1 1 d .
H38 H 0.0193 -0.0586 0.3152 0.038 Uiso 1 1 calc R
C39 C 0.11707(13) -0.00868(10) 0.27367(5) 0.0240(3) Uani 1 1 d .

loop_
_atom_site_aniso_label
_atom_site_aniso_U_11
_atom_site_aniso_U_22
_atom_site_aniso_U_33
_atom_site_aniso_U_23
_atom_site_aniso_U_13
_atom_site_aniso_U_12
Sn1 0.01812(5) 0.02136(5) 0.02144(5) 0.00015(4) -0.00233(4) 0.00138(4)
Pd1 0.01980(6) 0.02208(6) 0.02162(6) -0.00060(5) -0.00343(4) 0.00194(5)
S1 0.0249(2) 0.0332(2) 0.0359(2) -0.0105(2) -0.00676(18) 0.00798(18)
S2 0.0333(2) 0.0287(2) 0.0256(2) -0.00476(18) -0.00513(17) 0.00595(18)
P1 0.0255(2) 0.0267(2) 0.0244(2) 0.00148(18) -0.00540(17) 0.00260(17)
N1 0.0236(7) 0.0238(7) 0.0241(7) -0.0016(6) -0.0026(5) 0.0000(6)
N2 0.0295(7) 0.0216(7) 0.0260(7) 0.0013(6) 0.0001(6) 0.0016(6)
N3 0.0239(7) 0.0265(7) 0.0301(7) 0.0035(6) -0.0001(6) -0.0019(6)
N4 0.0211(7) 0.0250(7) 0.0251(7) 0.0007(6) -0.0033(5) 0.0013(5)
O1 0.0202(6) 0.0391(7) 0.0249(6) 0.0064(5) -0.0014(5) -0.0010(5)
C1 0.0263(8) 0.0237(8) 0.0251(8) 0.0007(7) -0.0010(6) 0.0007(7)
C2 0.0359(10) 0.0256(9) 0.0361(10) -0.0050(8) -0.0036(8) 0.0059(7)
C3 0.0470(12) 0.0254(9) 0.0384(11) -0.0078(8) -0.0033(9) -0.0005(8)
C4 0.0376(10) 0.0286(9) 0.0334(10) -0.0053(8) -0.0058(8) -0.0050(8)
C5 0.0278(9) 0.0291(9) 0.0290(9) -0.0017(7) -0.0050(7) -0.0005(7)
C6 0.0263(8) 0.0203(7) 0.0283(8) -0.0005(7) 0.0022(7) -0.0005(7)
C7 0.0425(11) 0.0292(9) 0.0319(10) -0.0056(8) 0.0023(8) 0.0047(8)
C8 0.0498(12) 0.0263(9) 0.0460(12) -0.0051(9) 0.0071(10) 0.0109(9)
C9 0.0551(14) 0.0297(10) 0.0492(13) 0.0019(9) -0.0040(11) 0.0167(10)
C10 0.0464(12) 0.0283(10) 0.0369(10) 0.0022(8) -0.0069(9) 0.0103(8)
C11 0.0282(9) 0.0290(9) 0.0346(9) -0.0040(8) -0.0109(8) 0.0047(7)
C12 0.0465(12) 0.0330(11) 0.0454(12) -0.0021(9) -0.0147(10) 0.0113(9)
C13 0.0594(16) 0.0454(13) 0.0612(16) -0.0123(12) -0.0257(13) 0.0273(12)
C14 0.0380(12) 0.0676(17) 0.0667(17) -0.0286(14) -0.0179(12) 0.0263(12)
C15 0.0301(10) 0.0589(15) 0.0528(14) -0.0206(12) -0.0023(9) 0.0024(10)
C16 0.0291(9) 0.0388(11) 0.0395(11) -0.0064(9) -0.0047(8) 0.0026(8)
C17 0.0360(10) 0.0303(9) 0.0239(8) 0.0020(7) -0.0099(7) 0.0018(8)
C18 0.0416(11) 0.0452(12) 0.0320(10) -0.0015(9) -0.0060(9) -0.0078(9)
C19 0.0543(15) 0.0575(15) 0.0450(13) -0.0021(12) -0.0079(11) -0.0230(12)
C20 0.0798(19) 0.0475(14) 0.0364(12) -0.0062(11) -0.0108(12) -0.0199(13)
C21 0.0709(17) 0.0457(13) 0.0331(11) -0.0100(10) -0.0029(11) -0.0027(12)
C22 0.0457(12) 0.0390(11) 0.0314(10) -0.0028(9) -0.0043(9) 0.0003(9)
C23 0.0348(10) 0.0345(10) 0.0389(11) 0.0103(9) 0.0005(8) 0.0022(8)
C24 0.0732(17) 0.0393(12) 0.0357(11) 0.0056(10) 0.0053(11) 0.0026(12)
C25 0.098(2) 0.0488(15) 0.0516(15) 0.0176(13) 0.0258(16) 0.0117(16)
C26 0.0635(19) 0.073(2) 0.096(3) 0.049(2) 0.0248(18) 0.0066(17)
C27 0.0511(17) 0.083(2) 0.124(3) 0.054(2) -0.0225(18) -0.0282(16)
C28 0.0493(14) 0.0673(18) 0.0728(19) 0.0343(16) -0.0218(13) -0.0226(13)
C29 0.0350(10) 0.0342(10) 0.0335(10) 0.0083(8) 0.0019(8) -0.0027(8)
C30 0.0404(12) 0.0541(14) 0.0422(12) 0.0156(11) 0.0124(10) -0.0025(10)
C31 0.0249(9) 0.0522(13) 0.0514(13) 0.0124(11) 0.0083(9) -0.0020(9)
C32 0.0211(8) 0.0329(10) 0.0370(10) 0.0040(8) 0.0011(7) -0.0022(7)
C33 0.0208(8) 0.0310(9) 0.0338(9) 0.0003(8) -0.0032(7) 0.0009(7)
C34 0.0265(8) 0.0213(8) 0.0228(8) -0.0036(6) -0.0027(6) 0.0031(6)
C35 0.0306(9) 0.0264(9) 0.0274(9) -0.0053(7) -0.0091(7) 0.0049(7)
C36 0.0438(11) 0.0315(10) 0.0261(9) -0.0023(8) -0.0125(8) 0.0077(8)
C37 0.0513(12) 0.0342(10) 0.0223(8) 0.0019(8) -0.0019(8) 0.0019(9)
C38 0.0347(10) 0.0347(10) 0.0249(8) 0.0003(8) 0.0022(7) -0.0009(8)
C39 0.0258(8) 0.0240(8) 0.0221(8) -0.0011(7) -0.0016(6) 0.0025(6)

loop_
_atom_type_symbol
_atom_type_description
_atom_type_scat_dispersion_real
_atom_type_scat_dispersion_imag
_atom_type_scat_source
C C 0.0033 0.0016 'International Tables Vol C Tables 4.2.6.8 and 6.1.1.4'
H H 0.0000 0.0000 'International Tables Vol C Tables 4.2.6.8 and 6.1.1.4'
N N 0.0061 0.0033 'International Tables Vol C Tables 4.2.6.8 and 6.1.1.4'
O O 0.0106 0.0060 'International Tables Vol C Tables 4.2.6.8 and 6.1.1.4'
S S 0.1246 0.1234 'International Tables Vol C Tables 4.2.6.8 and 6.1.1.4'
Sn Sn -0.6537 1.4246 'International Tables Vol C Tables 4.2.6.8 and 6.1.1.4'
Pd Pd -0.9988 1.0072 'International Tables Vol C Tables 4.2.6.8 and 6.1.1.4'
P P 0.1023 0.0942 'International Tables Vol C Tables 4.2.6.8 and 6.1.1.4'

loop_
_geom_angle_atom_site_label_1
_geom_angle_atom_site_label_2
_geom_angle_atom_site_label_3
_geom_angle
O1 Sn1 N4 75.40(5)
O1 Sn1 N3 148.24(5)
N4 Sn1 N3 73.46(6)
O1 Sn1 N1 91.51(5)
N4 Sn1 N1 84.71(5)
N3 Sn1 N1 91.70(6)
O1 Sn1 N2 90.21(5)
N4 Sn1 N2 85.00(5)
N3 Sn1 N2 81.08(6)
N1 Sn1 N2 168.79(5)
O1 Sn1 Pd1 109.46(3)
N4 Sn1 Pd1 175.09(4)
N3 Sn1 Pd1 101.78(4)
N1 Sn1 Pd1 94.33(4)
N2 Sn1 Pd1 95.54(4)
S2 Pd1 S1 175.455(17)
S2 Pd1 P1 90.686(17)
S1 Pd1 P1 93.837(17)
S2 Pd1 Sn1 87.787(12)
S1 Pd1 Sn1 87.687(12)
P1 Pd1 Sn1 169.131(13)
C1 S1 Pd1 112.87(6)
C6 S2 Pd1 115.33(6)
C11 P1 C23 104.35(10)
C11 P1 C17 103.34(9)
C23 P1 C17 105.42(10)
C11 P1 Pd1 117.27(6)
C23 P1 Pd1 108.63(7)
C17 P1 Pd1 116.59(6)
C1 N1 C5 119.31(15)
C1 N1 Sn1 114.82(11)
C5 N1 Sn1 125.73(12)
C6 N2 C10 119.13(16)
C6 N2 Sn1 113.50(11)
C10 N2 Sn1 126.11(13)
C29 N3 C32 107.07(16)
C29 N3 Sn1 135.61(13)
C32 N3 Sn1 114.18(12)
C33 N4 C34 127.02(15)
C33 N4 Sn1 117.77(12)
C34 N4 Sn1 114.85(11)
C39 O1 Sn1 116.22(11)
N1 C1 C2 119.85(16)
N1 C1 S1 123.00(13)
C2 C1 S1 117.13(14)
C3 C2 C1 120.18(18)
C3 C2 H2 119.9
C1 C2 H2 119.9
C2 C3 C4 119.49(18)
C2 C3 H3 120.3
C4 C3 H3 120.3
C5 C4 C3 118.33(18)
C5 C4 H4 120.8
C3 C4 H4 120.8
N1 C5 C4 122.69(18)
N1 C5 H5 118.7
C4 C5 H5 118.7
N2 C6 C7 120.20(17)
N2 C6 S2 122.91(13)
C7 C6 S2 116.85(14)
C8 C7 C6 119.62(19)
C8 C7 H7 120.2
C6 C7 H7 120.2
C7 C8 C9 119.87(19)
C7 C8 H8 120.1
C9 C8 H8 120.1
C10 C9 C8 117.9(2)
C10 C9 H9 121.0
C8 C9 H9 121.0
N2 C10 C9 123.1(2)
N2 C10 H10 118.5
C9 C10 H10 118.5
C16 C11 C12 119.31(19)
C16 C11 P1 118.28(15)
C12 C11 P1 122.38(17)
C13 C12 C11 119.7(2)
C13 C12 H12 120.1
C11 C12 H12 120.1
C14 C13 C12 120.4(2)
C14 C13 H13 119.8
C12 C13 H13 119.8
C13 C14 C15 120.4(2)
C13 C14 H14 119.8
C15 C14 H14 119.8
C14 C15 C16 119.7(3)
C14 C15 H15 120.1
C16 C15 H15 120.1
C15 C16 C11 120.4(2)
C15 C16 H16 119.8
C11 C16 H16 119.8
C18 C17 C22 118.53(19)
C18 C17 P1 120.52(16)
C22 C17 P1 120.67(16)
C19 C18 C17 120.4(2)
C19 C18 H18 119.8
C17 C18 H18 119.8
C20 C19 C18 120.4(2)
C20 C19 H19 119.8
C18 C19 H19 119.8
C21 C20 C19 120.0(2)
C21 C20 H20 120.0
C19 C20 H20 120.0
C20 C21 C22 120.1(2)
C20 C21 H21 119.9
C22 C21 H21 119.9
C21 C22 C17 120.6(2)
C21 C22 H22 119.7
C17 C22 H22 119.7
C28 C23 C24 119.2(2)
C28 C23 P1 117.69(18)
C24 C23 P1 123.08(18)
C25 C24 C23 120.8(3)
C25 C24 H24 119.6
C23 C24 H24 119.6
C26 C25 C24 119.9(3)
C26 C25 H25 120.1
C24 C25 H25 120.1
C25 C26 C27 120.4(3)
C25 C26 H26 119.8
C27 C26 H26 119.8
C26 C27 C28 120.2(3)
C26 C27 H27 119.9
C28 C27 H27 119.9
C23 C28 C27 119.6(3)
C23 C28 H28 120.2
C27 C28 H28 120.2
N3 C29 C30 110.23(19)
N3 C29 H29 124.9
C30 C29 H29 124.9
C31 C30 C29 106.96(19)
C31 C30 H30 126.5
C29 C30 H30 126.5
C30 C31 C32 106.70(19)
C30 C31 H31 126.7
C32 C31 H31 126.7
N3 C32 C31 109.03(18)
N3 C32 C33 116.99(16)
C31 C32 C33 133.28(19)
N4 C33 C32 117.05(16)
N4 C33 H33 121.5
C32 C33 H33 121.5
C35 C34 N4 125.78(16)
C35 C34 C39 120.89(17)
N4 C34 C39 113.31(15)
C36 C35 C34 119.93(18)
C36 C35 H35 120.0
C34 C35 H35 120.0
C37 C36 C35 119.62(18)
C37 C36 H36 120.2
C35 C36 H36 120.2
C36 C37 C38 121.26(19)
C36 C37 H37 119.4
C38 C37 H37 119.4
C37 C38 C39 120.07(19)
C37 C38 H38 120.0
C39 C38 H38 120.0
O1 C39 C38 121.87(16)
O1 C39 C34 119.94(15)
C38 C39 C34 118.17(16)

loop_
_geom_bond_atom_site_label_1
_geom_bond_atom_site_label_2
_geom_bond_distance
Sn1 O1 2.1264(12)
Sn1 N4 2.1981(14)
Sn1 N3 2.2146(15)
Sn1 N1 2.3098(15)
Sn1 N2 2.3217(15)
Sn1 Pd1 2.51298(17)
Pd1 S2 2.2936(5)
Pd1 S1 2.3108(5)
Pd1 P1 2.3785(5)
S1 C1 1.7465(18)
S2 C6 1.7420(18)
P1 C11 1.820(2)
P1 C23 1.830(2)
P1 C17 1.835(2)
N1 C1 1.351(2)
N1 C5 1.363(2)
N2 C6 1.347(2)
N2 C10 1.355(2)
N3 C29 1.348(2)
N3 C32 1.385(2)
N4 C33 1.309(2)
N4 C34 1.405(2)
O1 C39 1.344(2)
C1 C2 1.410(3)
C2 C3 1.373(3)
C2 H2 0.9500
C3 C4 1.393(3)
C3 H3 0.9500
C4 C5 1.374(3)
C4 H4 0.9500
C5 H5 0.9500
C6 C7 1.411(3)
C7 C8 1.370(3)
C7 H7 0.9500
C8 C9 1.392(3)
C8 H8 0.9500
C9 C10 1.372(3)
C9 H9 0.9500
C10 H10 0.9500
C11 C16 1.393(3)
C11 C12 1.399(3)
C12 C13 1.389(3)
C12 H12 0.9500
C13 C14 1.378(4)
C13 H13 0.9500
C14 C15 1.383(4)
C14 H14 0.9500
C15 C16 1.391(3)
C15 H15 0.9500
C16 H16 0.9500
C17 C18 1.394(3)
C17 C22 1.402(3)
C18 C19 1.391(3)
C18 H18 0.9500
C19 C20 1.384(4)
C19 H19 0.9500
C20 C21 1.378(4)
C20 H20 0.9500
C21 C22 1.391(3)
C21 H21 0.9500
C22 H22 0.9500
C23 C28 1.389(3)
C23 C24 1.393(3)
C24 C25 1.383(4)
C24 H24 0.9500
C25 C26 1.370(5)
C25 H25 0.9500
C26 C27 1.382(5)
C26 H26 0.9500
C27 C28 1.399(4)
C27 H27 0.9500
C28 H28 0.9500
C29 C30 1.399(3)
C29 H29 0.9500
C30 C31 1.386(3)
C30 H30 0.9500
C31 C32 1.403(3)
C31 H31 0.9500
C32 C33 1.413(3)
C33 H33 0.9500
C34 C35 1.396(2)
C34 C39 1.415(2)
C35 C36 1.389(3)
C35 H35 0.9500
C36 C37 1.384(3)
C36 H36 0.9500
C37 C38 1.395(3)
C37 H37 0.9500
C38 C39 1.402(3)
C38 H38 0.9500

loop_
_geom_torsion_atom_site_label_1
_geom_torsion_atom_site_label_2
_geom_torsion_atom_site_label_3
_geom_torsion_atom_site_label_4
_geom_torsion
O1 Sn1 Pd1 S2 -107.63(4)
N3 Sn1 Pd1 S2 66.57(4)
N1 Sn1 Pd1 S2 159.22(4)
N2 Sn1 Pd1 S2 -15.45(4)
O1 Sn1 Pd1 S1 71.96(4)
N3 Sn1 Pd1 S1 -113.83(4)
N1 Sn1 Pd1 S1 -21.18(4)
N2 Sn1 Pd1 S1 164.15(4)
O1 Sn1 Pd1 P1 170.28(8)
N3 Sn1 Pd1 P1 -15.51(8)
N1 Sn1 Pd1 P1 77.14(8)
N2 Sn1 Pd1 P1 -97.53(8)
P1 Pd1 S1 C1 -146.48(7)
Sn1 Pd1 S1 C1 22.74(7)
P1 Pd1 S2 C6 -178.97(7)
Sn1 Pd1 S2 C6 11.80(7)
S2 Pd1 P1 C11 156.32(7)
S1 Pd1 P1 C11 -24.12(8)
Sn1 Pd1 P1 C11 -121.86(9)
S2 Pd1 P1 C23 -85.76(8)
S1 Pd1 P1 C23 93.79(8)
Sn1 Pd1 P1 C23 -3.95(12)
S2 Pd1 P1 C17 33.08(8)
S1 Pd1 P1 C17 -147.36(8)
Sn1 Pd1 P1 C17 114.89(10)
O1 Sn1 N1 C1 -86.73(12)
N4 Sn1 N1 C1 -161.91(13)
N3 Sn1 N1 C1 124.87(13)
N2 Sn1 N1 C1 174.5(2)
Pd1 Sn1 N1 C1 22.92(12)
O1 Sn1 N1 C5 88.98(15)
N4 Sn1 N1 C5 13.80(15)
N3 Sn1 N1 C5 -59.42(15)
N2 Sn1 N1 C5 -9.8(4)
Pd1 Sn1 N1 C5 -161.37(14)
O1 Sn1 N2 C6 132.58(12)
N4 Sn1 N2 C6 -152.10(13)
N3 Sn1 N2 C6 -78.09(12)
N1 Sn1 N2 C6 -128.5(3)
Pd1 Sn1 N2 C6 23.00(12)
O1 Sn1 N2 C10 -60.41(17)
N4 Sn1 N2 C10 14.91(17)
N3 Sn1 N2 C10 88.92(17)
N1 Sn1 N2 C10 38.5(4)
Pd1 Sn1 N2 C10 -170.00(16)
O1 Sn1 N3 C29 151.55(17)
N4 Sn1 N3 C29 163.2(2)
N1 Sn1 N3 C29 -112.81(19)
N2 Sn1 N3 C29 75.82(19)
Pd1 Sn1 N3 C29 -18.03(19)
O1 Sn1 N3 C32 -5.2(2)
N4 Sn1 N3 C32 6.45(13)
N1 Sn1 N3 C32 90.42(13)
N2 Sn1 N3 C32 -80.95(13)
Pd1 Sn1 N3 C32 -174.80(12)
O1 Sn1 N4 C33 168.75(15)
N3 Sn1 N4 C33 -4.94(13)
N1 Sn1 N4 C33 -98.30(14)
N2 Sn1 N4 C33 77.22(14)
O1 Sn1 N4 C34 -4.85(11)
N3 Sn1 N4 C34 -178.54(13)
N1 Sn1 N4 C34 88.10(12)
N2 Sn1 N4 C34 -96.37(12)
N4 Sn1 O1 C39 3.68(12)
N3 Sn1 O1 C39 15.24(18)
N1 Sn1 O1 C39 -80.45(12)
N2 Sn1 O1 C39 88.47(13)
Pd1 Sn1 O1 C39 -175.58(11)
C5 N1 C1 C2 -3.2(3)
Sn1 N1 C1 C2 172.76(14)
C5 N1 C1 S1 174.78(14)
Sn1 N1 C1 S1 -9.22(19)
Pd1 S1 C1 N1 -12.06(17)
Pd1 S1 C1 C2 166.01(13)
N1 C1 C2 C3 3.9(3)
S1 C1 C2 C3 -174.22(16)
C1 C2 C3 C4 -1.3(3)
C2 C3 C4 C5 -1.9(3)
C1 N1 C5 C4 0.0(3)
Sn1 N1 C5 C4 -175.54(14)
C3 C4 C5 N1 2.6(3)
C10 N2 C6 C7 -4.3(3)
Sn1 N2 C6 C7 163.72(14)
C10 N2 C6 S2 173.49(16)
Sn1 N2 C6 S2 -18.51(18)
Pd1 S2 C6 N2 3.09(17)
Pd1 S2 C6 C7 -179.08(13)
N2 C6 C7 C8 3.8(3)
S2 C6 C7 C8 -174.14(17)
C6 C7 C8 C9 -0.6(3)
C7 C8 C9 C10 -1.9(4)
C6 N2 C10 C9 1.7(3)
Sn1 N2 C10 C9 -164.60(18)
C8 C9 C10 N2 1.4(4)
C23 P1 C11 C16 -164.76(16)
C17 P1 C11 C16 85.20(17)
Pd1 P1 C11 C16 -44.57(17)
C23 P1 C11 C12 17.19(19)
C17 P1 C11 C12 -92.85(18)
Pd1 P1 C11 C12 137.39(15)
C16 C11 C12 C13 -1.1(3)
P1 C11 C12 C13 176.93(17)
C11 C12 C13 C14 -0.1(4)
C12 C13 C14 C15 0.6(4)
C13 C14 C15 C16 0.2(4)
C14 C15 C16 C11 -1.4(3)
C12 C11 C16 C15 1.9(3)
P1 C11 C16 C15 -176.24(16)
C11 P1 C17 C18 -30.42(19)
C23 P1 C17 C18 -139.67(17)
Pd1 P1 C17 C18 99.76(16)
C11 P1 C17 C22 155.78(17)
C23 P1 C17 C22 46.53(18)
Pd1 P1 C17 C22 -74.04(17)
C22 C17 C18 C19 0.3(3)
P1 C17 C18 C19 -173.63(18)
C17 C18 C19 C20 -0.4(4)
C18 C19 C20 C21 0.0(4)
C19 C20 C21 C22 0.4(4)
C20 C21 C22 C17 -0.5(4)
C18 C17 C22 C21 0.1(3)
P1 C17 C22 C21 174.05(18)
C11 P1 C23 C28 91.7(2)
C17 P1 C23 C28 -159.7(2)
Pd1 P1 C23 C28 -34.1(2)
C11 P1 C23 C24 -86.0(2)
C17 P1 C23 C24 22.5(2)
Pd1 P1 C23 C24 148.12(18)
C28 C23 C24 C25 2.4(4)
P1 C23 C24 C25 -179.9(2)
C23 C24 C25 C26 -1.7(4)
C24 C25 C26 C27 -0.8(5)
C25 C26 C27 C28 2.5(6)
C24 C23 C28 C27 -0.6(4)
P1 C23 C28 C27 -178.5(3)
C26 C27 C28 C23 -1.8(5)
C32 N3 C29 C30 -0.8(2)
Sn1 N3 C29 C30 -158.64(16)
N3 C29 C30 C31 0.3(3)
C29 C30 C31 C32 0.3(3)
C29 N3 C32 C31 0.9(2)
Sn1 N3 C32 C31 164.13(15)
C29 N3 C32 C33 -170.82(18)
Sn1 N3 C32 C33 -7.6(2)
C30 C31 C32 N3 -0.7(3)
C30 C31 C32 C33 169.1(2)
C34 N4 C33 C32 175.34(17)
Sn1 N4 C33 C32 2.6(2)
N3 C32 C33 N4 3.5(3)
C31 C32 C33 N4 -165.8(2)
C33 N4 C34 C35 10.5(3)
Sn1 N4 C34 C35 -176.59(14)
C33 N4 C34 C39 -167.61(17)
Sn1 N4 C34 C39 5.29(18)
N4 C34 C35 C36 -176.10(17)
C39 C34 C35 C36 1.9(3)
C34 C35 C36 C37 0.1(3)
C35 C36 C37 C38 -1.7(3)
C36 C37 C38 C39 1.3(3)
Sn1 O1 C39 C38 179.72(14)
Sn1 O1 C39 C34 -2.1(2)
C37 C38 C39 O1 178.83(18)
C37 C38 C39 C34 0.6(3)
C35 C34 C39 O1 179.56(16)
N4 C34 C39 O1 -2.2(2)
C35 C34 C39 C38 -2.2(3)
N4 C34 C39 C38 176.01(16)
